data_7159642
loop_
_publ_author_name
'Kami&#x144;ska, Karolina'
'Iwan, Dominika'
'Trojnar, Jakub'
'Daszkiewicz, Marek'
'Rode, Joanna E.'
'Wojaczy&#x144;ski, Jacek'
'Wojaczy&#x144;ska, El&#x17c;bieta'

_publ_section_title
;
 Rearrangement of thiazolidine derivatives - a synthesis of a chiral fused
 oxathiane-&#x3b3;-lactam bicyclic system.
;
_journal_issue 46
_journal_name_full 'Organic &amp; biomolecular chemistry'
_journal_page_first 9182
_journal_page_last 9191
_journal_paper_doi 10.1039/d3ob01454a
_journal_volume 21
_journal_year 2023
_chemical_absolute_configuration syn
_chemical_formula_moiety 'C9 H19 N O2 S'
_chemical_formula_sum 'C9 H19 N O2 S'
_chemical_formula_weight 205.31
_space_group_crystal_system orthorhombic
_space_group_IT_number 19
_space_group_name_Hall 'P 2ac 2ab'
_space_group_name_H-M_alt 'P 21 21 21'
_atom_sites_solution_hydrogens mixed
_audit_block_doi 10.5517/ccdc.csd.cc2f3rs3
_audit_creation_method SHELXL-2018/3
_audit_update_record
;
2023-01-25 deposited with the CCDC.	2023-11-06 downloaded from the CCDC.
;
_cell_angle_alpha 90
_cell_angle_beta 90
_cell_angle_gamma 90
_cell_formula_units_Z 4
_cell_length_a 6.2757(4)
_cell_length_b 10.0567(8)
_cell_length_c 18.9671(16)
_cell_measurement_reflns_used 2344
_cell_measurement_temperature 295(2)
_cell_measurement_theta_max 23.5890
_cell_measurement_theta_min 3.3870
_cell_volume 1197.07(16)
_computing_cell_refinement 'CrysAlisPro 1.171.42.49 (Rigaku OD, 2022)'
_computing_data_collection 'CrysAlisPro 1.171.42.49 (Rigaku OD, 2022)'
_computing_data_reduction 'CrysAlisPro 1.171.42.49 (Rigaku OD, 2022)'
_computing_structure_refinement 'SHELXL-2018/3 (Sheldrick, 2018)'
_computing_structure_solution 'SHELXS-2018/3 (Sheldrick, 2018)'
_diffrn_ambient_temperature 295(2)
_diffrn_detector_area_resol_mean 10.6249
_diffrn_measured_fraction_theta_full 0.998
_diffrn_measured_fraction_theta_max 0.997
_diffrn_measurement_device_type 'Xcalibur, Atlas'
_diffrn_measurement_method '\w scans'
_diffrn_radiation_type MoK\a
_diffrn_radiation_wavelength 0.71073
_diffrn_reflns_av_R_equivalents 0.0348
_diffrn_reflns_av_unetI/netI 0.0452
_diffrn_reflns_Laue_measured_fraction_full 0.998
_diffrn_reflns_Laue_measured_fraction_max 0.997
_diffrn_reflns_limit_h_max 7
_diffrn_reflns_limit_h_min -7
_diffrn_reflns_limit_k_max 12
_diffrn_reflns_limit_k_min -12
_diffrn_reflns_limit_l_max 23
_diffrn_reflns_limit_l_min -23
_diffrn_reflns_number 8475
_diffrn_reflns_point_group_measured_fraction_full 0.999
_diffrn_reflns_point_group_measured_fraction_max 0.994
_diffrn_reflns_theta_full 25.242
_diffrn_reflns_theta_max 26.713
_diffrn_reflns_theta_min 2.952
_diffrn_source 'fine-focus sealed X-ray tube'
_exptl_absorpt_coefficient_mu 0.245
_exptl_absorpt_correction_T_max 0.990
_exptl_absorpt_correction_T_min 0.937
_exptl_absorpt_correction_type gaussian
_exptl_absorpt_process_details
;
CrysAlisPro 1.171.42.49 (Rigaku Oxford Diffraction, 2022)
Numerical absorption correction based on gaussian integration over
a multifaceted crystal model
Empirical absorption correction using spherical harmonics,
implemented in SCALE3 ABSPACK scaling algorithm.
;
_exptl_crystal_colour colourless
_exptl_crystal_density_diffrn 1.139
_exptl_crystal_description needle
_exptl_crystal_F_000 448
_exptl_crystal_size_max 0.495
_exptl_crystal_size_mid 0.085
_exptl_crystal_size_min 0.046
_refine_diff_density_max 0.126
_refine_diff_density_min -0.107
_refine_diff_density_rms 0.028
_refine_ls_abs_structure_details
;
 Flack x determined using 409 quotients [(I+)-(I-)]/[(I+)+(I-)]
 (Parsons, Flack and Wagner, Acta Cryst. B69 (2013) 249-259).
;
_refine_ls_abs_structure_Flack -0.07(6)
_refine_ls_extinction_method none
_refine_ls_goodness_of_fit_ref 1.002
_refine_ls_hydrogen_treatment constr
_refine_ls_matrix_type full
_refine_ls_number_parameters 152
_refine_ls_number_reflns 2504
_refine_ls_number_restraints 1
_refine_ls_restrained_S_all 1.053
_refine_ls_R_factor_all 0.1131
_refine_ls_R_factor_gt 0.0485
_refine_ls_shift/su_max <0.001
_refine_ls_shift/su_mean <0.001
_refine_ls_structure_factor_coef Fsqd
_refine_ls_weighting_details 'w=1/[\s^2^(Fo^2^)+(0.0583P)^2^+0.0547P] where P=(Fo^2^+2Fc^2^)/3'
_refine_ls_weighting_scheme calc
_refine_ls_wR_factor_gt 0.1051
_refine_ls_wR_factor_ref 0.1298
_reflns_Friedel_coverage 0.696
_reflns_Friedel_fraction_full 1.000
_reflns_Friedel_fraction_max 0.989
_reflns_number_gt 1382
_reflns_number_total 2504
_reflns_threshold_expression 'I > 2\s(I)'
_cod_data_source_file d3ob01454a2.cif
_cod_data_source_block EWKK21046kr1abs
_cod_depositor_comments 'Adding full bibliography for 7159641--7159650.cif.'
_cod_original_cell_volume 1197.06(16)
_cod_database_code 7159642
_shelx_shelxl_version_number 2018/3
_shelx_space_group_comment
;
The symmetry employed for this shelxl refinement is uniquely defined
by the following loop, which should always be used as a source of
symmetry information in preference to the above space-group names.
They are only intended as comments.
;
_oxdiff_exptl_absorpt_empirical_full_min 0.840
_oxdiff_exptl_absorpt_empirical_full_max 1.304
_oxdiff_exptl_absorpt_empirical_details
;
Empirical correction (ABSPACK) includes:
- Absorption correction using spherical harmonics
- Frame scaling
;

loop_
_space_group_symop_operation_xyz
'x, y, z'
'-x+1/2, -y, z+1/2'
'-x, y+1/2, -z+1/2'
'x+1/2, -y+1/2, -z'

loop_
_atom_site_label
_atom_site_type_symbol
_atom_site_fract_x
_atom_site_fract_y
_atom_site_fract_z
_atom_site_U_iso_or_equiv
_atom_site_adp_type
_atom_site_occupancy
_atom_site_site_symmetry_order
_atom_site_calc_flag
_atom_site_refinement_flags_posn
_atom_site_refinement_flags_adp
_atom_site_refinement_flags_occupancy
_atom_site_disorder_assembly
_atom_site_disorder_group
O1 O 0.0036(3) 0.1009(3) 0.04272(13) 0.0721(7) Uani 1 1 d . . . . .
H1O H -0.126022 0.096285 0.047472 0.108 Uiso 1 1 calc R U . . .
O2 O 0.5769(3) 0.1092(3) 0.05237(16) 0.0846(8) Uani 1 1 d . . . . .
H2O H 0.510588 0.174252 0.066392 0.127 Uiso 1 1 calc R U . . .
C2 C 0.1683(6) 0.1763(5) 0.1483(2) 0.0818(12) Uani 1 1 d . . . . .
H2 H 0.264464 0.147084 0.185959 0.098 Uiso 1 1 calc R U . A 1
N1 N 0.2798(5) 0.2762(4) 0.1049(2) 0.0915(11) Uani 1 1 d D . . . .
H1 H 0.175700 0.281500 0.053500 0.137 Uiso 1 1 d D U . . .
S1A S 0.0763(11) 0.3948(8) 0.2125(5) 0.113(2) Uani 0.605(17) 1 d . . P B 1
C1A C 0.3295(15) 0.3746(9) 0.1649(6) 0.081(4) Uani 0.605(17) 1 d . . P B 1
H1A H 0.440130 0.339034 0.196067 0.097 Uiso 0.605(17) 1 calc R U P B 1
C3A C -0.0243(8) 0.2462(5) 0.1820(3) 0.1151(18) Uani 0.605(17) 1 d . . P B 1
H3A1 H -0.081911 0.193641 0.220395 0.138 Uiso 0.605(17) 1 calc R U P B 1
H3A2 H -0.135563 0.261176 0.147395 0.138 Uiso 0.605(17) 1 calc R U P B 1
C4A C 0.400(3) 0.4969(13) 0.1318(8) 0.105(4) Uani 0.605(17) 1 d . . P B 1
H4A1 H 0.529514 0.480710 0.106229 0.158 Uiso 0.605(17) 1 calc R U P B 1
H4A2 H 0.424904 0.563009 0.167297 0.158 Uiso 0.605(17) 1 calc R U P B 1
H4A3 H 0.292175 0.527803 0.099812 0.158 Uiso 0.605(17) 1 calc R U P B 1
S1B S 0.0417(13) 0.4439(12) 0.1807(7) 0.114(2) Uani 0.395(17) 1 d . . P B 2
C1B C 0.267(2) 0.4246(15) 0.1193(8) 0.069(5) Uani 0.395(17) 1 d . . P B 2
H1B H 0.250139 0.477490 0.076248 0.083 Uiso 0.395(17) 1 calc R U P B 2
C3B C -0.0243(8) 0.2462(5) 0.1820(3) 0.1151(18) Uani 0.395(17) 1 d . . P B 2
H3B1 H -0.044821 0.215522 0.229990 0.138 Uiso 0.395(17) 1 calc R U P B 2
H3B2 H -0.152720 0.227824 0.155252 0.138 Uiso 0.395(17) 1 calc R U P B 2
C4B C 0.485(3) 0.451(2) 0.1579(11) 0.095(6) Uani 0.395(17) 1 d . . P B 2
H4BA H 0.597538 0.456376 0.123553 0.142 Uiso 0.395(17) 1 calc R U P B 2
H4BB H 0.514652 0.378583 0.189719 0.142 Uiso 0.395(17) 1 calc R U P B 2
H4BC H 0.477463 0.532327 0.183813 0.142 Uiso 0.395(17) 1 calc R U P B 2
C5 C 0.1044(5) 0.0563(4) 0.10516(18) 0.0616(9) Uani 1 1 d . . . . .
H5 H -0.002471 0.007347 0.132479 0.074 Uiso 1 1 calc R U . . .
C6 C 0.2791(6) -0.0431(4) 0.0846(2) 0.0721(11) Uani 1 1 d . . . . .
C7 C 0.4329(6) 0.0109(4) 0.0298(2) 0.0763(11) Uani 1 1 d . . . . .
H7A H 0.514564 -0.063152 0.011211 0.092 Uiso 1 1 calc R U . . .
H7B H 0.349982 0.047115 -0.008841 0.092 Uiso 1 1 calc R U . . .
C8 C 0.1672(7) -0.1648(5) 0.0506(3) 0.1138(17) Uani 1 1 d . . . . .
H8A H 0.095450 -0.137453 0.008325 0.171 Uiso 1 1 calc R U . . .
H8B H 0.065321 -0.201007 0.083135 0.171 Uiso 1 1 calc R U . . .
H8C H 0.271524 -0.231298 0.039334 0.171 Uiso 1 1 calc R U . . .
C9 C 0.4050(9) -0.0880(6) 0.1501(3) 0.125(2) Uani 1 1 d . . . . .
H9A H 0.501880 -0.157750 0.137179 0.187 Uiso 1 1 calc R U . . .
H9B H 0.307793 -0.120242 0.185262 0.187 Uiso 1 1 calc R U . . .
H9C H 0.483749 -0.014093 0.168701 0.187 Uiso 1 1 calc R U . . .

loop_
_atom_site_aniso_label
_atom_site_aniso_U_11
_atom_site_aniso_U_22
_atom_site_aniso_U_33
_atom_site_aniso_U_23
_atom_site_aniso_U_13
_atom_site_aniso_U_12
O1 0.0415(11) 0.1081(19) 0.0666(14) 0.0098(14) -0.0050(11) 0.0010(13)
O2 0.0410(12) 0.0906(18) 0.122(2) -0.0145(17) 0.0085(15) -0.0026(15)
C2 0.058(2) 0.121(3) 0.066(2) -0.018(3) 0.011(2) 0.005(2)
N1 0.069(2) 0.082(2) 0.124(3) -0.051(2) 0.037(2) -0.0159(18)
S1A 0.114(3) 0.110(3) 0.116(4) -0.048(3) 0.045(3) -0.003(2)
C1A 0.076(6) 0.077(6) 0.091(8) -0.018(5) 0.003(5) 0.002(5)
C3A 0.093(3) 0.137(4) 0.116(3) -0.041(3) 0.048(3) -0.004(3)
C4A 0.122(12) 0.075(8) 0.120(10) -0.018(6) 0.018(8) -0.011(8)
S1B 0.113(3) 0.118(5) 0.111(5) -0.035(4) 0.029(4) 0.026(3)
C1B 0.066(8) 0.086(10) 0.056(8) -0.003(7) -0.004(6) 0.005(7)
C3B 0.093(3) 0.137(4) 0.116(3) -0.041(3) 0.048(3) -0.004(3)
C4B 0.083(11) 0.089(13) 0.111(13) -0.029(9) -0.027(8) -0.004(10)
C5 0.0447(18) 0.082(2) 0.058(2) 0.0097(19) 0.0036(17) -0.0015(18)
C6 0.0518(19) 0.083(3) 0.081(3) 0.013(2) 0.0014(19) 0.005(2)
C7 0.0510(18) 0.086(3) 0.092(3) -0.010(2) 0.008(2) 0.008(2)
C8 0.091(3) 0.077(3) 0.173(5) -0.017(3) 0.025(3) -0.014(3)
C9 0.097(3) 0.155(5) 0.122(4) 0.055(4) -0.001(3) 0.037(4)

loop_
_atom_type_symbol
_atom_type_description
_atom_type_scat_dispersion_real
_atom_type_scat_dispersion_imag
_atom_type_scat_source
C C 0.0033 0.0016 'International Tables Vol C Tables 4.2.6.8 and 6.1.1.4'
H H 0.0000 0.0000 'International Tables Vol C Tables 4.2.6.8 and 6.1.1.4'
N N 0.0061 0.0033 'International Tables Vol C Tables 4.2.6.8 and 6.1.1.4'
O O 0.0106 0.0060 'International Tables Vol C Tables 4.2.6.8 and 6.1.1.4'
S S 0.1246 0.1234 'International Tables Vol C Tables 4.2.6.8 and 6.1.1.4'

loop_
_geom_angle_atom_site_label_1
_geom_angle_atom_site_label_2
_geom_angle_atom_site_label_3
_geom_angle
_geom_angle_site_symmetry_1
_geom_angle_site_symmetry_3
_geom_angle_publ_flag
C5 O1 H1O 109.5 . . ?
C7 O2 H2O 109.5 . . ?
N1 C2 C5 111.6(3) . . ?
N1 C2 C3A 107.0(4) . . ?
C5 C2 C3A 112.4(3) . . ?
N1 C2 C3B 107.0(4) . . ?
C5 C2 C3B 112.4(3) . . ?
N1 C2 H2 108.6 . . ?
C5 C2 H2 108.6 . . ?
C3A C2 H2 108.6 . . ?
C2 N1 C1B 122.9(6) . . ?
C2 N1 C1A 97.0(5) . . ?
C2 N1 H1 103.3 . . ?
C1B N1 H1 94.3 . . ?
C1A N1 H1 134.2 . . ?
C3A S1A C1A 93.2(3) . . ?
C4A C1A N1 106.7(11) . . ?
C4A C1A S1A 112.5(8) . . ?
N1 C1A S1A 105.0(6) . . ?
C4A C1A H1A 110.8 . . ?
N1 C1A H1A 110.8 . . ?
S1A C1A H1A 110.8 . . ?
C2 C3A S1A 104.4(4) . . ?
C2 C3A H3A1 110.9 . . ?
S1A C3A H3A1 110.9 . . ?
C2 C3A H3A2 110.9 . . ?
S1A C3A H3A2 110.9 . . ?
H3A1 C3A H3A2 108.9 . . ?
C1A C4A H4A1 109.5 . . ?
C1A C4A H4A2 109.5 . . ?
H4A1 C4A H4A2 109.5 . . ?
C1A C4A H4A3 109.5 . . ?
H4A1 C4A H4A3 109.5 . . ?
H4A2 C4A H4A3 109.5 . . ?
C1B S1B C3B 93.5(6) . . ?
N1 C1B C4B 101.4(13) . . ?
N1 C1B S1B 105.0(9) . . ?
C4B C1B S1B 110.9(10) . . ?
N1 C1B H1B 112.9 . . ?
C4B C1B H1B 112.9 . . ?
S1B C1B H1B 112.9 . . ?
C2 C3B S1B 106.4(4) . . ?
C2 C3B H3B1 110.4 . . ?
S1B C3B H3B1 110.4 . . ?
C2 C3B H3B2 110.4 . . ?
S1B C3B H3B2 110.4 . . ?
H3B1 C3B H3B2 108.6 . . ?
C1B C4B H4BA 109.5 . . ?
C1B C4B H4BB 109.5 . . ?
H4BA C4B H4BB 109.5 . . ?
C1B C4B H4BC 109.5 . . ?
H4BA C4B H4BC 109.5 . . ?
H4BB C4B H4BC 109.5 . . ?
O1 C5 C2 108.6(3) . . ?
O1 C5 C6 108.3(3) . . ?
C2 C5 C6 117.9(3) . . ?
O1 C5 H5 107.2 . . ?
C2 C5 H5 107.2 . . ?
C6 C5 H5 107.2 . . ?
C7 C6 C5 113.3(3) . . ?
C7 C6 C9 109.3(3) . . ?
C5 C6 C9 110.7(3) . . ?
C7 C6 C8 106.6(3) . . ?
C5 C6 C8 107.2(3) . . ?
C9 C6 C8 109.6(4) . . ?
O2 C7 C6 116.8(3) . . ?
O2 C7 H7A 108.1 . . ?
C6 C7 H7A 108.1 . . ?
O2 C7 H7B 108.1 . . ?
C6 C7 H7B 108.1 . . ?
H7A C7 H7B 107.3 . . ?
C6 C8 H8A 109.5 . . ?
C6 C8 H8B 109.5 . . ?
H8A C8 H8B 109.5 . . ?
C6 C8 H8C 109.5 . . ?
H8A C8 H8C 109.5 . . ?
H8B C8 H8C 109.5 . . ?
C6 C9 H9A 109.5 . . ?
C6 C9 H9B 109.5 . . ?
H9A C9 H9B 109.5 . . ?
C6 C9 H9C 109.5 . . ?
H9A C9 H9C 109.5 . . ?
H9B C9 H9C 109.5 . . ?

loop_
_geom_bond_atom_site_label_1
_geom_bond_atom_site_label_2
_geom_bond_distance
_geom_bond_site_symmetry_2
_geom_bond_publ_flag
O1 C5 1.415(4) . ?
O1 H1O 0.8200 . ?
O2 C7 1.407(4) . ?
O2 H2O 0.8200 . ?
C2 N1 1.475(6) . ?
C2 C5 1.512(5) . ?
C2 C3A 1.537(6) . ?
C2 C3B 1.537(6) . ?
C2 H2 0.9800 . ?
N1 C1B 1.519(15) . ?
N1 C1A 1.539(9) . ?
N1 H1 1.1753 . ?
S1A C3A 1.723(7) . ?
S1A C1A 1.840(9) . ?
C1A C4A 1.450(19) . ?
C1A H1A 0.9800 . ?
C3A H3A1 0.9700 . ?
C3A H3A2 0.9700 . ?
C4A H4A1 0.9600 . ?
C4A H4A2 0.9600 . ?
C4A H4A3 0.9600 . ?
S1B C1B 1.841(14) . ?
S1B C3B 2.031(13) . ?
C1B C4B 1.58(3) . ?
C1B H1B 0.9800 . ?
C3B H3B1 0.9700 . ?
C3B H3B2 0.9700 . ?
C4B H4BA 0.9600 . ?
C4B H4BB 0.9600 . ?
C4B H4BC 0.9600 . ?
C5 C6 1.534(5) . ?
C5 H5 0.9800 . ?
C6 C7 1.519(5) . ?
C6 C9 1.540(6) . ?
C6 C8 1.552(6) . ?
C7 H7A 0.9700 . ?
C7 H7B 0.9700 . ?
C8 H8A 0.9600 . ?
C8 H8B 0.9600 . ?
C8 H8C 0.9600 . ?
C9 H9A 0.9600 . ?
C9 H9B 0.9600 . ?
C9 H9C 0.9600 . ?

loop_
_geom_hbond_atom_site_label_D
_geom_hbond_atom_site_label_H
_geom_hbond_atom_site_label_A
_geom_hbond_distance_DH
_geom_hbond_distance_HA
_geom_hbond_distance_DA
_geom_hbond_angle_DHA
_geom_hbond_site_symmetry_A
_geom_hbond_publ_flag
O1 H1O O2 0.82 1.87 2.685(3) 172.0 1_455 yes
O2 H2O N1 0.82 1.92 2.701(4) 158.9 . yes
N1 H1 O2 1.18 2.37 3.442(5) 150.3 4_455 yes
C4B^b H4BA^b S1B^b 0.96 2.99 3.52(2) 115.7 1_655 yes

loop_
_geom_torsion_atom_site_label_1
_geom_torsion_atom_site_label_2
_geom_torsion_atom_site_label_3
_geom_torsion_atom_site_label_4
_geom_torsion
_geom_torsion_site_symmetry_1
_geom_torsion_site_symmetry_2
_geom_torsion_site_symmetry_3
_geom_torsion_site_symmetry_4
_geom_torsion_publ_flag
C5 C2 N1 C1B 148.7(8) . . . . ?
C3B C2 N1 C1B 25.3(9) . . . . ?
C5 C2 N1 C1A -176.8(5) . . . . ?
C3A C2 N1 C1A 59.8(6) . . . . ?
C2 N1 C1A C4A -167.7(10) . . . . ?
C2 N1 C1A S1A -48.1(5) . . . . ?
C3A S1A C1A C4A 137.6(13) . . . . ?
C3A S1A C1A N1 21.9(6) . . . . ?
N1 C2 C3A S1A -45.4(6) . . . . ?
C5 C2 C3A S1A -168.3(5) . . . . ?
C1A S1A C3A C2 11.5(6) . . . . ?
C2 N1 C1B C4B 101.1(11) . . . . ?
C2 N1 C1B S1B -14.4(10) . . . . ?
C3B S1B C1B N1 -0.8(7) . . . . ?
C3B S1B C1B C4B -109.5(15) . . . . ?
N1 C2 C3B S1B -21.6(6) . . . . ?
C5 C2 C3B S1B -144.4(5) . . . . ?
N1 C2 C5 O1 -48.2(4) . . . . ?
C3A C2 C5 O1 72.1(4) . . . . ?
C3B C2 C5 O1 72.1(4) . . . . ?
N1 C2 C5 C6 75.3(4) . . . . ?
C3A C2 C5 C6 -164.5(4) . . . . ?
C3B C2 C5 C6 -164.5(4) . . . . ?
O1 C5 C6 C7 52.9(4) . . . . ?
C2 C5 C6 C7 -70.7(4) . . . . ?
O1 C5 C6 C9 176.1(3) . . . . ?
C2 C5 C6 C9 52.5(5) . . . . ?
O1 C5 C6 C8 -64.4(4) . . . . ?
C2 C5 C6 C8 172.0(4) . . . . ?
C5 C6 C7 O2 71.9(4) . . . . ?
C9 C6 C7 O2 -52.0(5) . . . . ?
C8 C6 C7 O2 -170.4(3) . . . . ?
